data_4128790
loop_
_publ_author_name
'Wind, Marie-Louise'
'Hoof, Santina'
'Braun-Cula, Beatrice'
'Herwig, Christian'
'Limberg, Christian'

_publ_section_title
;
 Switching from a Chromium(IV) Peroxide to a Chromium(III) Superoxide upon
 Coordination of a Donor in the trans Position.
;
_journal_issue 36
_journal_name_full 'Journal of the American Chemical Society'
_journal_page_first 14068
_journal_page_last 14072
_journal_paper_doi 10.1021/jacs.9b06826
_journal_volume 141
_journal_year 2019
_chemical_formula_sum 'C40 H88 Cr Li2 O10 Si4'
_chemical_formula_weight 907.34
_space_group_crystal_system orthorhombic
_space_group_IT_number 61
_space_group_name_Hall '-P 2ac 2ab'
_space_group_name_H-M_alt 'P b c a'
_atom_sites_solution_hydrogens geom
_audit_creation_method SHELXL-2013
_cell_angle_alpha 90
_cell_angle_beta 90
_cell_angle_gamma 90
_cell_formula_units_Z 4
_cell_length_a 17.014(3)
_cell_length_b 16.181(3)
_cell_length_c 18.608(4)
_cell_measurement_reflns_used 9987
_cell_measurement_temperature 100(2)
_cell_measurement_theta_max 25.05
_cell_measurement_theta_min 2.80
_cell_volume 5122.8(17)
_computing_cell_refinement 'Bruker SAINT'
_computing_data_collection 'Bruker APEX2'
_computing_data_reduction 'Bruker SAINT'
_computing_structure_refinement 'SHELXL-2013 (Sheldrick, 2013)'
_computing_structure_solution 'SHELXS-97 (Sheldrick 2008)'
_diffrn_ambient_temperature 100(2)
_diffrn_measured_fraction_theta_full 0.971
_diffrn_measured_fraction_theta_max 0.995
_diffrn_measurement_device_type 'Bruker D8 VENTURE'
_diffrn_measurement_method '\f and \w scans'
_diffrn_radiation_type MoK\a
_diffrn_radiation_wavelength 0.71073
_diffrn_reflns_av_R_equivalents 0.0291
_diffrn_reflns_av_unetI/netI 0.0219
_diffrn_reflns_Laue_measured_fraction_full 0.971
_diffrn_reflns_Laue_measured_fraction_max 0.995
_diffrn_reflns_limit_h_max 19
_diffrn_reflns_limit_h_min -20
_diffrn_reflns_limit_k_max 19
_diffrn_reflns_limit_k_min -17
_diffrn_reflns_limit_l_max 21
_diffrn_reflns_limit_l_min -22
_diffrn_reflns_number 21348
_diffrn_reflns_point_group_measured_fraction_full 0.971
_diffrn_reflns_point_group_measured_fraction_max 0.995
_diffrn_reflns_theta_full 25.242
_diffrn_reflns_theta_max 25.048
_diffrn_reflns_theta_min 2.495
_exptl_absorpt_coefficient_mu 0.364
_exptl_absorpt_correction_T_max 0.7452
_exptl_absorpt_correction_T_min 0.6079
_exptl_absorpt_correction_type multi-scan
_exptl_absorpt_process_details SADABS
_exptl_crystal_colour yellow
_exptl_crystal_density_diffrn 1.176
_exptl_crystal_description block
_exptl_crystal_F_000 1976
_exptl_crystal_size_max 0.360
_exptl_crystal_size_mid 0.320
_exptl_crystal_size_min 0.280
_refine_diff_density_max 0.481
_refine_diff_density_min -0.466
_refine_diff_density_rms 0.062
_refine_ls_extinction_method none
_refine_ls_goodness_of_fit_ref 1.031
_refine_ls_hydrogen_treatment constr
_refine_ls_matrix_type full
_refine_ls_number_parameters 267
_refine_ls_number_reflns 4509
_refine_ls_number_restraints 0
_refine_ls_restrained_S_all 1.031
_refine_ls_R_factor_all 0.0458
_refine_ls_R_factor_gt 0.0393
_refine_ls_shift/su_max 0.000
_refine_ls_shift/su_mean 0.000
_refine_ls_structure_factor_coef Fsqd
_refine_ls_weighting_details 'w=1/[\s^2^(Fo^2^)+(0.0435P)^2^+7.4531P] where P=(Fo^2^+2Fc^2^)/3'
_refine_ls_weighting_scheme calc
_refine_ls_wR_factor_gt 0.0965
_refine_ls_wR_factor_ref 0.1017
_reflns_Friedel_coverage 0.000
_reflns_number_gt 3948
_reflns_number_total 4509
_reflns_threshold_expression 'I > 2\s(I)'
_cod_data_source_file ja9b06826_si_004.cif
_cod_data_source_block mw369
_cod_database_code 4128790
_shelx_space_group_comment
;
The symmetry employed for this shelxl refinement is uniquely defined
by the following loop, which should always be used as a source of
symmetry information in preference to the above space-group names.
They are only intended as comments.
;
_shelx_estimated_absorpt_t_min 0.880
_shelx_estimated_absorpt_t_max 0.905
_shelxl_version_number 2013-4

loop_
_space_group_symop_operation_xyz
'x, y, z'
'-x+1/2, -y, z+1/2'
'x+1/2, -y+1/2, -z'
'-x, y+1/2, -z+1/2'
'-x, -y, -z'
'x-1/2, y, -z-1/2'
'-x-1/2, y-1/2, z'
'x, -y-1/2, z-1/2'

loop_
_atom_site_label
_atom_site_type_symbol
_atom_site_fract_x
_atom_site_fract_y
_atom_site_fract_z
_atom_site_U_iso_or_equiv
_atom_site_adp_type
_atom_site_occupancy
_atom_site_site_symmetry_order
_atom_site_calc_flag
_atom_site_refinement_flags_posn
_atom_site_refinement_flags_adp
_atom_site_refinement_flags_occupancy
Cr1 Cr 0.0000 0.0000 0.5000 0.00971(12) Uani 1 2 d S . P
Si1 Si -0.00326(3) 0.04828(3) 0.32917(3) 0.01113(14) Uani 1 1 d . . .
Si2 Si -0.14423(3) -0.03902(3) 0.38983(3) 0.01144(14) Uani 1 1 d . . .
O1 O 0.02869(8) 0.06075(8) 0.40962(7) 0.0134(3) Uani 1 1 d . . .
O2 O -0.09418(8) 0.01241(8) 0.32864(7) 0.0136(3) Uani 1 1 d . . .
O3 O -0.08919(8) -0.06442(8) 0.45641(7) 0.0140(3) Uani 1 1 d . . .
O4 O 0.21277(9) 0.12757(10) 0.41539(9) 0.0273(4) Uani 1 1 d . . .
O5 O 0.08008(10) 0.24736(10) 0.47554(9) 0.0294(4) Uani 1 1 d . . .
C1 C -0.18294(12) -0.13443(13) 0.34388(12) 0.0183(4) Uani 1 1 d . . .
H1 H -0.1372 -0.1730 0.3403 0.022 Uiso 1 1 calc R U .
C2 C -0.21224(14) -0.12240(14) 0.26689(12) 0.0268(5) Uani 1 1 d . . .
H2A H -0.2254 -0.1762 0.2460 0.040 Uiso 1 1 calc R U .
H2B H -0.1710 -0.0961 0.2381 0.040 Uiso 1 1 calc R U .
H2C H -0.2591 -0.0872 0.2672 0.040 Uiso 1 1 calc R U .
C3 C -0.24455(17) -0.17974(16) 0.38893(14) 0.0365(6) Uani 1 1 d . . .
H3A H -0.2921 -0.1458 0.3924 0.055 Uiso 1 1 calc R U .
H3B H -0.2236 -0.1899 0.4372 0.055 Uiso 1 1 calc R U .
H3C H -0.2575 -0.2326 0.3660 0.055 Uiso 1 1 calc R U .
C4 C -0.22590(12) 0.03095(13) 0.42195(11) 0.0178(4) Uani 1 1 d . . .
H4 H -0.2616 -0.0028 0.4529 0.021 Uiso 1 1 calc R U .
C5 C -0.19272(14) 0.10105(14) 0.46850(12) 0.0240(5) Uani 1 1 d . . .
H5A H -0.1548 0.1332 0.4404 0.036 Uiso 1 1 calc R U .
H5B H -0.1664 0.0776 0.5107 0.036 Uiso 1 1 calc R U .
H5C H -0.2357 0.1371 0.4842 0.036 Uiso 1 1 calc R U .
C6 C -0.27548(13) 0.06693(15) 0.36056(13) 0.0277(5) Uani 1 1 d . . .
H6A H -0.3132 0.1068 0.3801 0.041 Uiso 1 1 calc R U .
H6B H -0.3039 0.0222 0.3364 0.041 Uiso 1 1 calc R U .
H6C H -0.2410 0.0948 0.3260 0.041 Uiso 1 1 calc R U .
C7 C -0.00605(12) 0.14935(12) 0.27988(11) 0.0161(4) Uani 1 1 d . . .
H7 H -0.0286 0.1389 0.2311 0.019 Uiso 1 1 calc R U .
C8 C 0.07601(13) 0.18694(14) 0.26994(13) 0.0233(5) Uani 1 1 d . . .
H8A H 0.0713 0.2410 0.2466 0.035 Uiso 1 1 calc R U .
H8B H 0.1079 0.1503 0.2399 0.035 Uiso 1 1 calc R U .
H8C H 0.1012 0.1935 0.3170 0.035 Uiso 1 1 calc R U .
C9 C -0.06071(13) 0.20983(13) 0.31913(13) 0.0235(5) Uani 1 1 d . . .
H9A H -0.0424 0.2173 0.3686 0.035 Uiso 1 1 calc R U .
H9B H -0.1143 0.1876 0.3196 0.035 Uiso 1 1 calc R U .
H9C H -0.0604 0.2632 0.2942 0.035 Uiso 1 1 calc R U .
C10 C 0.05944(12) -0.02740(13) 0.27823(11) 0.0158(4) Uani 1 1 d . . .
H10 H 0.1124 -0.0015 0.2724 0.019 Uiso 1 1 calc R U .
C11 C 0.07127(13) -0.10792(13) 0.32018(12) 0.0220(5) Uani 1 1 d . . .
H11A H 0.0210 -0.1373 0.3239 0.033 Uiso 1 1 calc R U .
H11B H 0.0909 -0.0952 0.3685 0.033 Uiso 1 1 calc R U .
H11C H 0.1095 -0.1428 0.2950 0.033 Uiso 1 1 calc R U .
C12 C 0.02789(14) -0.04476(14) 0.20237(12) 0.0236(5) Uani 1 1 d . . .
H12A H 0.0638 -0.0823 0.1773 0.035 Uiso 1 1 calc R U .
H12B H 0.0239 0.0073 0.1756 0.035 Uiso 1 1 calc R U .
H12C H -0.0242 -0.0703 0.2058 0.035 Uiso 1 1 calc R U .
C13 C 0.24337(15) 0.05692(15) 0.37721(15) 0.0342(6) Uani 1 1 d . . .
H13A H 0.2083 0.0423 0.3367 0.041 Uiso 1 1 calc R U .
H13B H 0.2472 0.0087 0.4098 0.041 Uiso 1 1 calc R U .
C14 C 0.32249(15) 0.07984(16) 0.34991(18) 0.0419(7) Uani 1 1 d . . .
H14A H 0.3325 0.0549 0.3022 0.050 Uiso 1 1 calc R U .
H14B H 0.3642 0.0621 0.3836 0.050 Uiso 1 1 calc R U .
C15 C 0.31848(16) 0.17297(16) 0.34501(16) 0.0393(7) Uani 1 1 d . . .
H15A H 0.3712 0.1980 0.3508 0.047 Uiso 1 1 calc R U .
H15B H 0.2959 0.1908 0.2985 0.047 Uiso 1 1 calc R U .
C16 C 0.26622(16) 0.19560(17) 0.40554(17) 0.0437(8) Uani 1 1 d . . .
H16A H 0.2974 0.2049 0.4497 0.052 Uiso 1 1 calc R U .
H16B H 0.2369 0.2468 0.3942 0.052 Uiso 1 1 calc R U .
C17 C 0.09213(15) 0.32507(14) 0.44007(16) 0.0341(6) Uani 1 1 d . . .
H17A H 0.0688 0.3238 0.3913 0.041 Uiso 1 1 calc R U .
H17B H 0.1490 0.3367 0.4355 0.041 Uiso 1 1 calc R U .
C18 C 0.0532(2) 0.39027(18) 0.48475(18) 0.0565(9) Uani 1 1 d . . .
H18A H 0.0928 0.4236 0.5109 0.068 Uiso 1 1 calc R U .
H18B H 0.0210 0.4275 0.4545 0.068 Uiso 1 1 calc R U .
C19 C 0.0043(3) 0.3444(2) 0.5343(3) 0.115(2) Uani 1 1 d . . .
H19A H 0.0115 0.3662 0.5836 0.138 Uiso 1 1 calc R U .
H19B H -0.0516 0.3512 0.5209 0.138 Uiso 1 1 calc R U .
C20 C 0.0246(3) 0.2593(2) 0.53267(19) 0.0772(14) Uani 1 1 d . . .
H20A H -0.0229 0.2253 0.5242 0.093 Uiso 1 1 calc R U .
H20B H 0.0481 0.2426 0.5791 0.093 Uiso 1 1 calc R U .
Li1 Li 0.10495(19) 0.1261(2) 0.45788(19) 0.0173(7) Uani 1 1 d . . .

loop_
_atom_site_aniso_label
_atom_site_aniso_U_11
_atom_site_aniso_U_22
_atom_site_aniso_U_33
_atom_site_aniso_U_23
_atom_site_aniso_U_13
_atom_site_aniso_U_12
Cr1 0.0081(2) 0.0093(2) 0.0118(2) 0.00081(17) -0.00062(16) -0.00185(16)
Si1 0.0111(3) 0.0099(3) 0.0124(3) 0.0004(2) 0.0002(2) -0.0016(2)
Si2 0.0090(3) 0.0105(3) 0.0147(3) -0.0002(2) -0.0013(2) -0.0018(2)
O1 0.0133(7) 0.0122(7) 0.0148(7) 0.0001(5) 0.0008(6) -0.0033(5)
O2 0.0106(7) 0.0150(7) 0.0152(7) 0.0014(6) -0.0009(5) -0.0028(5)
O3 0.0122(6) 0.0134(7) 0.0163(7) 0.0021(6) -0.0016(6) -0.0031(5)
O4 0.0193(8) 0.0280(9) 0.0347(9) -0.0104(7) 0.0118(7) -0.0104(7)
O5 0.0462(10) 0.0159(8) 0.0262(9) 0.0020(7) 0.0067(8) 0.0096(7)
C1 0.0181(10) 0.0136(10) 0.0232(11) -0.0015(8) -0.0039(9) -0.0023(8)
C2 0.0307(13) 0.0224(12) 0.0273(13) -0.0060(10) -0.0091(10) -0.0056(10)
C3 0.0443(15) 0.0303(13) 0.0350(14) 0.0002(11) -0.0019(12) -0.0247(12)
C4 0.0137(10) 0.0192(10) 0.0205(11) -0.0020(9) 0.0010(8) 0.0001(8)
C5 0.0266(12) 0.0202(11) 0.0250(12) -0.0052(9) 0.0013(9) 0.0034(9)
C6 0.0197(11) 0.0298(13) 0.0335(14) -0.0029(11) -0.0056(10) 0.0100(10)
C7 0.0186(10) 0.0143(10) 0.0153(10) 0.0023(8) -0.0011(8) -0.0025(8)
C8 0.0252(12) 0.0183(11) 0.0265(12) 0.0056(9) 0.0040(9) -0.0054(9)
C9 0.0276(12) 0.0144(10) 0.0285(12) 0.0051(9) 0.0021(10) 0.0034(9)
C10 0.0129(9) 0.0163(10) 0.0183(11) -0.0016(8) 0.0014(8) -0.0009(8)
C11 0.0236(11) 0.0168(11) 0.0255(12) -0.0015(9) -0.0002(9) 0.0039(9)
C12 0.0285(12) 0.0238(12) 0.0183(11) -0.0054(9) 0.0004(9) 0.0031(10)
C13 0.0269(13) 0.0266(13) 0.0491(16) -0.0143(12) 0.0109(12) -0.0088(10)
C14 0.0273(13) 0.0258(13) 0.073(2) -0.0083(13) 0.0172(13) -0.0024(11)
C15 0.0378(15) 0.0260(13) 0.0540(18) 0.0001(12) 0.0233(13) -0.0043(11)
C16 0.0339(14) 0.0314(14) 0.066(2) -0.0203(14) 0.0278(14) -0.0196(12)
C17 0.0341(13) 0.0136(11) 0.0546(17) 0.0030(11) -0.0039(12) -0.0004(10)
C18 0.089(3) 0.0241(14) 0.056(2) -0.0105(14) -0.0197(19) 0.0218(16)
C19 0.097(3) 0.043(2) 0.203(6) -0.039(3) 0.097(4) -0.002(2)
C20 0.132(3) 0.048(2) 0.052(2) 0.0174(17) 0.053(2) 0.048(2)
Li1 0.0164(17) 0.0168(17) 0.0186(18) -0.0005(14) 0.0014(14) -0.0029(14)

loop_
_atom_type_symbol
_atom_type_description
_atom_type_scat_dispersion_real
_atom_type_scat_dispersion_imag
_atom_type_scat_source
C C 0.0033 0.0016 'International Tables Vol C Tables 4.2.6.8 and 6.1.1.4'
H H 0.0000 0.0000 'International Tables Vol C Tables 4.2.6.8 and 6.1.1.4'
Cr Cr 0.3209 0.6236 'International Tables Vol C Tables 4.2.6.8 and 6.1.1.4'
Li Li -0.0003 0.0001 'International Tables Vol C Tables 4.2.6.8 and 6.1.1.4'
O O 0.0106 0.0060 'International Tables Vol C Tables 4.2.6.8 and 6.1.1.4'
Si Si 0.0817 0.0704 'International Tables Vol C Tables 4.2.6.8 and 6.1.1.4'

loop_
_geom_angle_atom_site_label_1
_geom_angle_atom_site_label_2
_geom_angle_atom_site_label_3
_geom_angle
_geom_angle_site_symmetry_1
_geom_angle_site_symmetry_3
O1 Cr1 O1 180.00(7) . 5_556
O1 Cr1 O3 95.70(6) . .
O1 Cr1 O3 84.30(6) 5_556 .
O1 Cr1 O3 84.30(6) . 5_556
O1 Cr1 O3 95.70(6) 5_556 5_556
O3 Cr1 O3 180.0 . 5_556
O1 Cr1 Li1 137.75(8) . 5_556
O1 Cr1 Li1 42.25(8) 5_556 5_556
O3 Cr1 Li1 42.28(8) . 5_556
O3 Cr1 Li1 137.72(8) 5_556 5_556
O1 Cr1 Li1 42.25(8) . .
O1 Cr1 Li1 137.75(8) 5_556 .
O3 Cr1 Li1 137.72(8) . .
O3 Cr1 Li1 42.28(8) 5_556 .
Li1 Cr1 Li1 180.0 5_556 .
O1 Si1 O2 111.52(7) . .
O1 Si1 C7 110.79(9) . .
O2 Si1 C7 106.24(8) . .
O1 Si1 C10 111.09(8) . .
O2 Si1 C10 107.42(8) . .
C7 Si1 C10 109.61(9) . .
O3 Si2 O2 111.17(7) . .
O3 Si2 C1 110.13(9) . .
O2 Si2 C1 106.31(9) . .
O3 Si2 C4 109.76(9) . .
O2 Si2 C4 107.22(9) . .
C1 Si2 C4 112.18(9) . .
Si1 O1 Li1 137.91(13) . .
Si1 O1 Cr1 129.57(8) . .
Li1 O1 Cr1 92.45(12) . .
Si2 O2 Si1 131.08(9) . .
Si2 O3 Li1 134.37(13) . 5_556
Si2 O3 Cr1 128.17(8) . .
Li1 O3 Cr1 92.31(12) 5_556 .
C16 O4 C13 108.37(17) . .
C16 O4 Li1 129.74(17) . .
C13 O4 Li1 121.13(16) . .
C17 O5 C20 108.5(2) . .
C17 O5 Li1 137.84(18) . .
C20 O5 Li1 112.76(19) . .
C2 C1 C3 110.55(18) . .
C2 C1 Si2 115.78(15) . .
C3 C1 Si2 112.56(16) . .
C2 C1 H1 105.7 . .
C3 C1 H1 105.7 . .
Si2 C1 H1 105.7 . .
C1 C2 H2A 109.5 . .
C1 C2 H2B 109.5 . .
H2A C2 H2B 109.5 . .
C1 C2 H2C 109.5 . .
H2A C2 H2C 109.5 . .
H2B C2 H2C 109.5 . .
C1 C3 H3A 109.5 . .
C1 C3 H3B 109.5 . .
H3A C3 H3B 109.5 . .
C1 C3 H3C 109.5 . .
H3A C3 H3C 109.5 . .
H3B C3 H3C 109.5 . .
C6 C4 C5 109.99(18) . .
C6 C4 Si2 113.34(15) . .
C5 C4 Si2 110.54(14) . .
C6 C4 H4 107.6 . .
C5 C4 H4 107.6 . .
Si2 C4 H4 107.6 . .
C4 C5 H5A 109.5 . .
C4 C5 H5B 109.5 . .
H5A C5 H5B 109.5 . .
C4 C5 H5C 109.5 . .
H5A C5 H5C 109.5 . .
H5B C5 H5C 109.5 . .
C4 C6 H6A 109.5 . .
C4 C6 H6B 109.5 . .
H6A C6 H6B 109.5 . .
C4 C6 H6C 109.5 . .
H6A C6 H6C 109.5 . .
H6B C6 H6C 109.5 . .
C8 C7 C9 110.86(17) . .
C8 C7 Si1 112.44(14) . .
C9 C7 Si1 109.79(14) . .
C8 C7 H7 107.9 . .
C9 C7 H7 107.9 . .
Si1 C7 H7 107.9 . .
C7 C8 H8A 109.5 . .
C7 C8 H8B 109.5 . .
H8A C8 H8B 109.5 . .
C7 C8 H8C 109.5 . .
H8A C8 H8C 109.5 . .
H8B C8 H8C 109.5 . .
C7 C9 H9A 109.5 . .
C7 C9 H9B 109.5 . .
H9A C9 H9B 109.5 . .
C7 C9 H9C 109.5 . .
H9A C9 H9C 109.5 . .
H9B C9 H9C 109.5 . .
C11 C10 C12 111.02(18) . .
C11 C10 Si1 111.80(14) . .
C12 C10 Si1 112.59(14) . .
C11 C10 H10 107.0 . .
C12 C10 H10 107.0 . .
Si1 C10 H10 107.0 . .
C10 C11 H11A 109.5 . .
C10 C11 H11B 109.5 . .
H11A C11 H11B 109.5 . .
C10 C11 H11C 109.5 . .
H11A C11 H11C 109.5 . .
H11B C11 H11C 109.5 . .
C10 C12 H12A 109.5 . .
C10 C12 H12B 109.5 . .
H12A C12 H12B 109.5 . .
C10 C12 H12C 109.5 . .
H12A C12 H12C 109.5 . .
H12B C12 H12C 109.5 . .
O4 C13 C14 107.31(19) . .
O4 C13 H13A 110.3 . .
C14 C13 H13A 110.3 . .
O4 C13 H13B 110.3 . .
C14 C13 H13B 110.3 . .
H13A C13 H13B 108.5 . .
C13 C14 C15 103.2(2) . .
C13 C14 H14A 111.1 . .
C15 C14 H14A 111.1 . .
C13 C14 H14B 111.1 . .
C15 C14 H14B 111.1 . .
H14A C14 H14B 109.1 . .
C16 C15 C14 103.2(2) . .
C16 C15 H15A 111.1 . .
C14 C15 H15A 111.1 . .
C16 C15 H15B 111.1 . .
C14 C15 H15B 111.1 . .
H15A C15 H15B 109.1 . .
O4 C16 C15 106.7(2) . .
O4 C16 H16A 110.4 . .
C15 C16 H16A 110.4 . .
O4 C16 H16B 110.4 . .
C15 C16 H16B 110.4 . .
H16A C16 H16B 108.6 . .
O5 C17 C18 107.4(2) . .
O5 C17 H17A 110.2 . .
C18 C17 H17A 110.2 . .
O5 C17 H17B 110.2 . .
C18 C17 H17B 110.2 . .
H17A C17 H17B 108.5 . .
C19 C18 C17 104.3(3) . .
C19 C18 H18A 110.9 . .
C17 C18 H18A 110.9 . .
C19 C18 H18B 110.9 . .
C17 C18 H18B 110.9 . .
H18A C18 H18B 108.9 . .
C20 C19 C18 110.2(3) . .
C20 C19 H19A 109.6 . .
C18 C19 H19A 109.6 . .
C20 C19 H19B 109.6 . .
C18 C19 H19B 109.6 . .
H19A C19 H19B 108.1 . .
C19 C20 O5 107.8(3) . .
C19 C20 H20A 110.1 . .
O5 C20 H20A 110.1 . .
C19 C20 H20B 110.1 . .
O5 C20 H20B 110.1 . .
H20A C20 H20B 108.5 . .
O1 Li1 O3 90.44(15) . 5_556
O1 Li1 O4 116.52(18) . .
O3 Li1 O4 117.89(18) 5_556 .
O1 Li1 O5 118.13(18) . .
O3 Li1 O5 109.99(17) 5_556 .
O4 Li1 O5 104.12(16) . .
O1 Li1 Cr1 45.30(8) . .
O3 Li1 Cr1 45.40(8) 5_556 .
O4 Li1 Cr1 134.36(16) . .
O5 Li1 Cr1 121.40(15) . .

loop_
_geom_bond_atom_site_label_1
_geom_bond_atom_site_label_2
_geom_bond_distance
_geom_bond_site_symmetry_2
Cr1 O1 2.0083(14) .
Cr1 O1 2.0083(14) 5_556
Cr1 O3 2.0117(13) .
Cr1 O3 2.0117(13) 5_556
Cr1 Li1 2.823(3) 5_556
Cr1 Li1 2.823(3) .
Si1 O1 1.6052(15) .
Si1 O2 1.6522(14) .
Si1 C7 1.876(2) .
Si1 C10 1.880(2) .
Si2 O3 1.6065(14) .
Si2 O2 1.6474(14) .
Si2 C1 1.884(2) .
Si2 C4 1.889(2) .
O1 Li1 1.900(4) .
O3 Li1 1.901(4) 5_556
O4 C16 1.440(3) .
O4 C13 1.443(3) .
O4 Li1 1.998(4) .
O5 C17 1.435(3) .
O5 C20 1.435(3) .
O5 Li1 2.033(4) .
C1 C2 1.529(3) .
C1 C3 1.530(3) .
C1 H1 1.0000 .
C2 H2A 0.9800 .
C2 H2B 0.9800 .
C2 H2C 0.9800 .
C3 H3A 0.9800 .
C3 H3B 0.9800 .
C3 H3C 0.9800 .
C4 C6 1.535(3) .
C4 C5 1.535(3) .
C4 H4 1.0000 .
C5 H5A 0.9800 .
C5 H5B 0.9800 .
C5 H5C 0.9800 .
C6 H6A 0.9800 .
C6 H6B 0.9800 .
C6 H6C 0.9800 .
C7 C8 1.534(3) .
C7 C9 1.535(3) .
C7 H7 1.0000 .
C8 H8A 0.9800 .
C8 H8B 0.9800 .
C8 H8C 0.9800 .
C9 H9A 0.9800 .
C9 H9B 0.9800 .
C9 H9C 0.9800 .
C10 C11 1.532(3) .
C10 C12 1.536(3) .
C10 H10 1.0000 .
C11 H11A 0.9800 .
C11 H11B 0.9800 .
C11 H11C 0.9800 .
C12 H12A 0.9800 .
C12 H12B 0.9800 .
C12 H12C 0.9800 .
C13 C14 1.486(3) .
C13 H13A 0.9900 .
C13 H13B 0.9900 .
C14 C15 1.511(4) .
C14 H14A 0.9900 .
C14 H14B 0.9900 .
C15 C16 1.481(3) .
C15 H15A 0.9900 .
C15 H15B 0.9900 .
C16 H16A 0.9900 .
C16 H16B 0.9900 .
C17 C18 1.497(4) .
C17 H17A 0.9900 .
C17 H17B 0.9900 .
C18 C19 1.447(6) .
C18 H18A 0.9900 .
C18 H18B 0.9900 .
C19 C20 1.419(5) .
C19 H19A 0.9900 .
C19 H19B 0.9900 .
C20 H20A 0.9900 .
C20 H20B 0.9900 .
Li1 O3 1.901(4) 5_556

loop_
_geom_torsion_atom_site_label_1
_geom_torsion_atom_site_label_2
_geom_torsion_atom_site_label_3
_geom_torsion_atom_site_label_4
_geom_torsion
_geom_torsion_site_symmetry_4
O2 Si1 O1 Li1 -155.10(19) .
C7 Si1 O1 Li1 -37.0(2) .
C10 Si1 O1 Li1 85.1(2) .
O2 Si1 O1 Cr1 28.83(13) .
C7 Si1 O1 Cr1 146.95(10) .
C10 Si1 O1 Cr1 -90.97(12) .
O3 Si2 O2 Si1 -6.94(14) .
C1 Si2 O2 Si1 -126.80(12) .
C4 Si2 O2 Si1 113.03(12) .
O1 Si1 O2 Si2 -22.66(14) .
C7 Si1 O2 Si2 -143.48(12) .
C10 Si1 O2 Si2 99.28(13) .
O2 Si2 O3 Li1 -177.16(18) 5_556
C1 Si2 O3 Li1 -59.6(2) 5_556
C4 Si2 O3 Li1 64.4(2) 5_556
O2 Si2 O3 Cr1 35.61(12) .
C1 Si2 O3 Cr1 153.17(10) .
C4 Si2 O3 Cr1 -82.84(12) .
O3 Si2 C1 C2 -160.18(15) .
O2 Si2 C1 C2 -39.65(18) .
C4 Si2 C1 C2 77.25(18) .
O3 Si2 C1 C3 71.31(18) .
O2 Si2 C1 C3 -168.17(16) .
C4 Si2 C1 C3 -51.26(19) .
O3 Si2 C4 C6 172.92(15) .
O2 Si2 C4 C6 52.05(17) .
C1 Si2 C4 C6 -64.30(18) .
O3 Si2 C4 C5 48.92(17) .
O2 Si2 C4 C5 -71.95(16) .
C1 Si2 C4 C5 171.70(14) .
O1 Si1 C7 C8 63.83(17) .
O2 Si1 C7 C8 -174.88(14) .
C10 Si1 C7 C8 -59.11(17) .
O1 Si1 C7 C9 -60.08(16) .
O2 Si1 C7 C9 61.21(16) .
C10 Si1 C7 C9 176.98(14) .
O1 Si1 C10 C11 50.90(16) .
O2 Si1 C10 C11 -71.31(16) .
C7 Si1 C10 C11 173.67(14) .
O1 Si1 C10 C12 176.69(14) .
O2 Si1 C10 C12 54.47(17) .
C7 Si1 C10 C12 -60.55(17) .
C16 O4 C13 C14 6.4(3) .
Li1 O4 C13 C14 177.3(2) .
O4 C13 C14 C15 -24.7(3) .
C13 C14 C15 C16 33.1(3) .
C13 O4 C16 C15 15.2(3) .
Li1 O4 C16 C15 -154.7(2) .
C14 C15 C16 O4 -30.1(3) .
C20 O5 C17 C18 9.9(3) .
Li1 O5 C17 C18 177.3(2) .
O5 C17 C18 C19 -13.7(4) .
C17 C18 C19 C20 12.8(6) .
C18 C19 C20 O5 -7.1(6) .
C17 O5 C20 C19 -2.0(5) .
Li1 O5 C20 C19 -172.9(4) .
Si1 O1 Li1 O3 -171.48(13) 5_556
Cr1 O1 Li1 O3 5.49(12) 5_556
Si1 O1 Li1 O4 -49.7(3) .
Cr1 O1 Li1 O4 127.26(17) .
Si1 O1 Li1 O5 75.5(3) .
Cr1 O1 Li1 O5 -107.57(17) .
Si1 O1 Li1 Cr1 -177.0(2) .
